data_7034815
loop_
_publ_author_name
'Borner, C.'
'Brandhorst, K.'
'Kleeberg, C.'

_publ_section_title
;
 Selective B-B bond activation in an unsymmetrical diborane(4) by
 [(Me3P)4Rh-X] (X = Me, OtBu): a switch of mechanism?
;
_journal_issue 18
_journal_name_full 'Dalton transactions (Cambridge, England : 2003)'
_journal_page_first 8600
_journal_page_last 8604
_journal_paper_doi 10.1039/c5dt00618j
_journal_volume 44
_journal_year 2015
_chemical_formula_moiety 'C29 H45 B N2 P3 Rh, C7 H8, 1/2 (C5 H12)'
_chemical_formula_sum 'C38.5 H59 B N2 P3 Rh'
_chemical_formula_weight 756.50
_space_group_crystal_system triclinic
_space_group_IT_number 2
_space_group_name_Hall '-P 1'
_space_group_name_H-M_alt 'P -1'
_symmetry_space_group_name_Hall '-P 1'
_symmetry_space_group_name_H-M 'P -1'
_atom_sites_solution_hydrogens geom
_atom_sites_solution_primary direct
_atom_sites_solution_secondary difmap
_audit_creation_method SHELXL-2014/7
_audit_update_record
;
2014-12-04 deposited with the CCDC.
2015-03-31 downloaded from the CCDC.
;
_cell_angle_alpha 72.3240(10)
_cell_angle_beta 80.4470(10)
_cell_angle_gamma 67.9810(10)
_cell_formula_units_Z 2
_cell_length_a 9.91850(10)
_cell_length_b 11.7946(2)
_cell_length_c 18.9805(2)
_cell_measurement_reflns_used 57983
_cell_measurement_temperature 100(2)
_cell_measurement_theta_max 29.55
_cell_measurement_theta_min 2.80
_cell_volume 1957.87(5)
_computing_cell_refinement
;
 CrysAlisPro, Agilent Technologies,
 Version 1.171.36.28 (release 01-02-2013 CrysAlis171 .NET)
 (compiled Feb  1 2013,16:14:44)
;
_computing_data_collection
;
 CrysAlisPro, Agilent Technologies,
 Version 1.171.36.28 (release 01-02-2013 CrysAlis171 .NET)
 (compiled Feb  1 2013,16:14:44)
;
_computing_data_reduction
;
 CrysAlisPro, Agilent Technologies,
 Version 1.171.36.28 (release 01-02-2013 CrysAlis171 .NET)
 (compiled Feb  1 2013,16:14:44)
;
_computing_molecular_graphics
;
 Diamond 3.2i, K. Brandenburg, Crystal Impact GbR, Bonn, Germany.
;
_computing_publication_material
;
 WinGX v2014.1 (L. J. Farrugia, J. Appl. Cryst. 2012, 45, 849-854.)
;
_computing_structure_refinement
;
 SHELXL-2014/7 (G. M. Sheldrick, Acta Cryst. (2008). A64, 112-122)'
;
_computing_structure_solution
;
 SIR-92 (A. Altomare, G. Cascarano, C. Giacovazzo and A. Guagliardi,
 J. Appl. Crystallogr. 1993, 26, 343-350.)
;
_diffrn_ambient_temperature 100(2)
_diffrn_detector_area_resol_mean 16.1419
_diffrn_measured_fraction_theta_full 1.000
_diffrn_measured_fraction_theta_max 0.953
_diffrn_measurement_device_type 'Oxford Diffraction, Xcalibur, EOS'
_diffrn_measurement_method \w-scan
_diffrn_radiation_monochromator graphite
_diffrn_radiation_source 'Enhance (Mo) X-ray Source'
_diffrn_radiation_type MoK\a
_diffrn_radiation_wavelength 0.71073
_diffrn_reflns_av_R_equivalents 0.0454
_diffrn_reflns_av_unetI/netI 0.0221
_diffrn_reflns_Laue_measured_fraction_full 1.000
_diffrn_reflns_Laue_measured_fraction_max 0.953
_diffrn_reflns_limit_h_max 14
_diffrn_reflns_limit_h_min -14
_diffrn_reflns_limit_k_max 16
_diffrn_reflns_limit_k_min -16
_diffrn_reflns_limit_l_max 27
_diffrn_reflns_limit_l_min -27
_diffrn_reflns_number 249085
_diffrn_reflns_point_group_measured_fraction_full 1.000
_diffrn_reflns_point_group_measured_fraction_max 0.953
_diffrn_reflns_theta_full 25.242
_diffrn_reflns_theta_max 30.857
_diffrn_reflns_theta_min 2.219
_exptl_absorpt_coefficient_mu 0.587
_exptl_absorpt_correction_T_max 1.000
_exptl_absorpt_correction_T_min 0.977
_exptl_absorpt_correction_type multi-scan
_exptl_absorpt_process_details
;
 CrysAlisPro, Agilent Technologies,
 Version 1.171.36.28 (release 01-02-2013 CrysAlis171 .NET)
 (compiled Feb  1 2013,16:14:44)
 Empirical absorption correction using spherical harmonics,
 implemented in SCALE3 ABSPACK scaling algorithm.
;
_exptl_crystal_colour 'clear orange'
_exptl_crystal_density_diffrn 1.283
_exptl_crystal_description 'fragment of prism'
_exptl_crystal_F_000 798
_exptl_crystal_size_max 0.47
_exptl_crystal_size_mid 0.28
_exptl_crystal_size_min 0.27
_refine_diff_density_max 1.430
_refine_diff_density_min -0.695
_refine_diff_density_rms 0.084
_refine_ls_extinction_method none
_refine_ls_goodness_of_fit_ref 1.129
_refine_ls_hydrogen_treatment constr
_refine_ls_matrix_type full
_refine_ls_number_parameters 482
_refine_ls_number_reflns 11747
_refine_ls_number_restraints 92
_refine_ls_restrained_S_all 1.153
_refine_ls_R_factor_all 0.0524
_refine_ls_R_factor_gt 0.0423
_refine_ls_shift/su_max 0.002
_refine_ls_shift/su_mean 0.000
_refine_ls_structure_factor_coef Fsqd
_refine_ls_weighting_details 'w=1/[\s^2^(Fo^2^)+(0.0361P)^2^+2.7091P] where P=(Fo^2^+2Fc^2^)/3'
_refine_ls_weighting_scheme calc
_refine_ls_wR_factor_gt 0.0979
_refine_ls_wR_factor_ref 0.1040
_reflns_number_gt 10306
_reflns_number_total 11747
_reflns_threshold_expression 'I > 2\s(I)'
_cod_data_source_file c5dt00618j2.cif
_cod_data_source_block cb38ck
_cod_depositor_comments 'Adding full bibliography for 7034812--7034816.cif.'
_cod_original_formula_sum 'C38.50 H59 B N2 P3 Rh'
_cod_database_code 7034815
_shelx_space_group_comment
;
The symmetry employed for this shelxl refinement is uniquely defined
by the following loop, which should always be used as a source of
symmetry information in preference to the above space-group names.
They are only intended as comments.
;

loop_
_space_group_symop_operation_xyz
'x, y, z'
'-x, -y, -z'

loop_
_atom_site_label
_atom_site_type_symbol
_atom_site_fract_x
_atom_site_fract_y
_atom_site_fract_z
_atom_site_U_iso_or_equiv
_atom_site_adp_type
_atom_site_occupancy
_atom_site_site_symmetry_order
_atom_site_calc_flag
_atom_site_refinement_flags_posn
_atom_site_refinement_flags_adp
_atom_site_refinement_flags_occupancy
_atom_site_disorder_assembly
_atom_site_disorder_group
C1 C 0.2755(2) 0.15981(19) 0.67928(12) 0.0218(4) Uani 1 1 d . . . . .
C2 C 0.2062(2) 0.1396(2) 0.62895(14) 0.0272(4) Uani 1 1 d . . . . .
H2 H 0.1996 0.1898 0.5791 0.033 Uiso 1 1 calc R U . . .
C3 C 0.1464(3) 0.0431(2) 0.65374(16) 0.0332(5) Uani 1 1 d . . . . .
H3 H 0.0976 0.0282 0.6202 0.040 Uiso 1 1 calc R U . . .
C4 C 0.1569(3) -0.0310(2) 0.72598(16) 0.0346(5) Uani 1 1 d . . . . .
H4 H 0.1158 -0.0962 0.7411 0.042 Uiso 1 1 calc R U . . .
C5 C 0.2267(3) -0.0118(2) 0.77716(15) 0.0299(5) Uani 1 1 d . . . . .
H5 H 0.2345 -0.0633 0.8267 0.036 Uiso 1 1 calc R U . . .
C6 C 0.2844(2) 0.0851(2) 0.75322(12) 0.0231(4) Uani 1 1 d . . . . .
C7 C 0.3388(3) 0.3462(2) 0.60307(12) 0.0264(4) Uani 1 1 d . . . . .
H7A H 0.3694 0.4107 0.6128 0.032 Uiso 1 1 calc R U . . .
H7B H 0.2370 0.3884 0.5883 0.032 Uiso 1 1 calc R U . . .
C8 C 0.4337(2) 0.3027(2) 0.53801(12) 0.0242(4) Uani 1 1 d . . . . .
C9 C 0.4474(3) 0.3941(2) 0.47296(13) 0.0262(4) Uani 1 1 d . . . . .
H9 H 0.3985 0.4814 0.4708 0.031 Uiso 1 1 calc R U . . .
C10 C 0.5309(3) 0.3600(2) 0.41150(13) 0.0296(5) Uani 1 1 d . . . . .
H10 H 0.5392 0.4236 0.3678 0.036 Uiso 1 1 calc R U . . .
C11 C 0.6025(3) 0.2324(2) 0.41399(14) 0.0318(5) Uani 1 1 d . . . . .
H11 H 0.6596 0.2085 0.3720 0.038 Uiso 1 1 calc R U . . .
C12 C 0.5901(3) 0.1408(2) 0.47798(14) 0.0315(5) Uani 1 1 d . . . . .
H12 H 0.6387 0.0537 0.4799 0.038 Uiso 1 1 calc R U . . .
C13 C 0.5066(3) 0.1758(2) 0.53970(13) 0.0282(4) Uani 1 1 d . . . . .
H13 H 0.4994 0.1120 0.5835 0.034 Uiso 1 1 calc R U . . .
C14 C 0.3669(3) 0.0794(2) 0.87070(12) 0.0279(4) Uani 1 1 d . . . . .
H14A H 0.2717 0.0757 0.8950 0.033 Uiso 1 1 calc R U . . .
H14B H 0.3915 0.1387 0.8893 0.033 Uiso 1 1 calc R U . . .
C15 C 0.4810(2) -0.0511(2) 0.89413(12) 0.0238(4) Uani 1 1 d . . . . .
C16 C 0.5878(3) -0.1038(2) 0.84456(13) 0.0286(4) Uani 1 1 d . . . . .
H16 H 0.5857 -0.0603 0.7934 0.034 Uiso 1 1 calc R U . . .
C17 C 0.6981(3) -0.2198(2) 0.86884(14) 0.0310(5) Uani 1 1 d . . . . .
H17 H 0.7716 -0.2539 0.8344 0.037 Uiso 1 1 calc R U . . .
C18 C 0.7010(3) -0.2853(2) 0.94290(14) 0.0294(5) Uani 1 1 d . . . . .
H18 H 0.7764 -0.3643 0.9594 0.035 Uiso 1 1 calc R U . . .
C19 C 0.5934(3) -0.2353(2) 0.99307(13) 0.0280(4) Uani 1 1 d . . . . .
H19 H 0.5942 -0.2804 1.0439 0.034 Uiso 1 1 calc R U . . .
C20 C 0.4843(2) -0.1189(2) 0.96862(12) 0.0254(4) Uani 1 1 d . . . . .
H20 H 0.4108 -0.0851 1.0032 0.031 Uiso 1 1 calc R U . . .
C21 C 0.1088(3) 0.4664(3) 0.88203(14) 0.0371(5) Uani 1 1 d . . . . .
H21A H 0.1505 0.5054 0.9076 0.056 Uiso 1 1 calc R U . . .
H21B H 0.1230 0.3786 0.9105 0.056 Uiso 1 1 calc R U . . .
H21C H 0.0044 0.5142 0.8775 0.056 Uiso 1 1 calc R U . . .
C22 C 0.1407(3) 0.6382(2) 0.74434(17) 0.0412(6) Uani 1 1 d . . . . .
H22A H 0.0354 0.6765 0.7538 0.062 Uiso 1 1 calc R U . . .
H22B H 0.1635 0.6513 0.6909 0.062 Uiso 1 1 calc R U . . .
H22C H 0.1916 0.6780 0.7640 0.062 Uiso 1 1 calc R U . . .
C23 C 0.0704(3) 0.4284(3) 0.75171(17) 0.0376(6) Uani 1 1 d . . . . .
H23A H -0.0290 0.4843 0.7607 0.056 Uiso 1 1 calc R U . . .
H23B H 0.0788 0.3400 0.7757 0.056 Uiso 1 1 calc R U . . .
H23C H 0.0923 0.4395 0.6983 0.056 Uiso 1 1 calc R U . . .
C24 C 0.3893(4) 0.5788(3) 0.89639(17) 0.0437(7) Uani 1 1 d . . . . .
H24A H 0.4362 0.6291 0.9092 0.066 Uiso 1 1 calc R U . . .
H24B H 0.3681 0.5188 0.9414 0.066 Uiso 1 1 calc R U . . .
H24C H 0.2983 0.6354 0.8729 0.066 Uiso 1 1 calc R U . . .
C25 C 0.6706(3) 0.4141(3) 0.88890(16) 0.0401(6) Uani 1 1 d . . . . .
H25A H 0.7568 0.3762 0.8589 0.060 Uiso 1 1 calc R U . . .
H25B H 0.6531 0.3477 0.9311 0.060 Uiso 1 1 calc R U . . .
H25C H 0.6869 0.4772 0.9070 0.060 Uiso 1 1 calc R U . . .
C26 C 0.5599(4) 0.6221(3) 0.76749(16) 0.0518(8) Uani 1 1 d . . . . .
H26A H 0.5961 0.6623 0.7948 0.078 Uiso 1 1 calc R U . . .
H26B H 0.4738 0.6846 0.7417 0.078 Uiso 1 1 calc R U . . .
H26C H 0.6360 0.5896 0.7312 0.078 Uiso 1 1 calc R U . . .
C27 C 0.7780(3) 0.1274(3) 0.82511(18) 0.0460(7) Uani 1 1 d . . . . .
H27A H 0.8773 0.0870 0.8062 0.069 Uiso 1 1 calc R U . . .
H27B H 0.7309 0.0637 0.8459 0.069 Uiso 1 1 calc R U . . .
H27C H 0.7815 0.1653 0.8638 0.069 Uiso 1 1 calc R U . . .
C28 C 0.7084(3) 0.1581(3) 0.68265(18) 0.0458(7) Uani 1 1 d . . . . .
H28A H 0.8134 0.1135 0.6766 0.069 Uiso 1 1 calc R U . . .
H28B H 0.6720 0.2149 0.6348 0.069 Uiso 1 1 calc R U . . .
H28C H 0.6583 0.0963 0.7006 0.069 Uiso 1 1 calc R U . . .
C29 C 0.7998(3) 0.3366(4) 0.70593(18) 0.0496(8) Uani 1 1 d . . . . .
H29A H 0.8131 0.3784 0.7403 0.074 Uiso 1 1 calc R U . . .
H29B H 0.7596 0.4005 0.6607 0.074 Uiso 1 1 calc R U . . .
H29C H 0.8940 0.2767 0.6935 0.074 Uiso 1 1 calc R U . . .
B1 B 0.3822(2) 0.2423(2) 0.74345(13) 0.0189(4) Uani 1 1 d . . . . .
N1 N 0.34132(19) 0.24889(16) 0.67159(10) 0.0212(3) Uani 1 1 d . . . . .
N2 N 0.3512(2) 0.13061(17) 0.79180(10) 0.0227(3) Uani 1 1 d . . . . .
P1 P 0.19933(6) 0.46844(5) 0.78974(3) 0.02343(11) Uani 1 1 d . . . . .
P2 P 0.51137(8) 0.49132(6) 0.83208(3) 0.03073(13) Uani 1 1 d . . . . .
P3 P 0.67398(7) 0.25084(7) 0.74950(4) 0.03269(14) Uani 1 1 d . . . . .
Rh1 Rh 0.44293(2) 0.36533(2) 0.78027(2) 0.02326(5) Uani 1 1 d . . . . .
C30 C -0.0534(8) 0.2251(7) 0.0493(4) 0.0532(17) Uani 0.5 1 d D . P A 3
H30A H -0.0119 0.2926 0.0380 0.080 Uiso 0.5 1 calc R U P A 3
H30B H -0.1558 0.2622 0.0370 0.080 Uiso 0.5 1 calc R U P A 3
H30C H -0.0467 0.1810 0.1021 0.080 Uiso 0.5 1 calc R U P A 3
C31 C 0.0317(7) 0.1305(6) 0.0034(4) 0.0519(17) Uani 0.5 1 d D . P A 3
H31A H 0.1354 0.0955 0.0152 0.062 Uiso 0.5 1 calc R U P A 3
H31B H 0.0265 0.1765 -0.0498 0.062 Uiso 0.5 1 calc R U P A 3
C32 C -0.0240(6) 0.0201(5) 0.0167(3) 0.046(2) Uani 0.5 1 d D . P A 3
H32A H -0.1264 0.0558 0.0026 0.056 Uiso 0.5 1 calc R U P A 3
H32B H -0.0243 -0.0220 0.0704 0.056 Uiso 0.5 1 calc R U P A 3
C33 C 0.0612(9) -0.0817(7) -0.0246(6) 0.069(3) Uani 0.5 1 d D . P A 3
H33A H 0.0663 -0.0382 -0.0780 0.083 Uiso 0.5 1 calc R U P A 3
H33B H 0.1622 -0.1198 -0.0084 0.083 Uiso 0.5 1 calc R U P A 3
C34 C 0.0057(11) -0.1906(9) -0.0166(7) 0.076(3) Uani 0.5 1 d D . P A 3
H34A H 0.0709 -0.2475 -0.0459 0.114 Uiso 0.5 1 calc R U P A 3
H34B H 0.0036 -0.2379 0.0356 0.114 Uiso 0.5 1 calc R U P A 3
H34C H -0.0927 -0.1559 -0.0343 0.114 Uiso 0.5 1 calc R U P A 3
C35 C 0.0039(5) 0.2487(4) 0.4545(3) 0.054(2) Uani 0.438(5) 1 d DG U P B 1
C36 C 0.0329(6) 0.1400(5) 0.4316(4) 0.059(2) Uani 0.438(5) 1 d DG U P B 1
H36 H -0.0333 0.0950 0.4456 0.071 Uiso 0.438(5) 1 calc R U P B 1
C37 C 0.1589(7) 0.0973(6) 0.3882(4) 0.118(5) Uani 0.438(5) 1 d G U P B 1
H37 H 0.1787 0.0231 0.3726 0.142 Uiso 0.438(5) 1 calc R U P B 1
C38 C 0.2558(6) 0.1632(7) 0.3676(4) 0.053(2) Uani 0.438(5) 1 d G U P B 1
H38 H 0.3419 0.1340 0.3380 0.064 Uiso 0.438(5) 1 calc R U P B 1
C39 C 0.2268(5) 0.2718(6) 0.3905(3) 0.072(3) Uani 0.438(5) 1 d G U P B 1
H39 H 0.2930 0.3169 0.3765 0.087 Uiso 0.438(5) 1 calc R U P B 1
C40 C 0.1008(5) 0.3146(4) 0.4339(3) 0.0394(16) Uani 0.438(5) 1 d DG U P B 1
H40 H 0.0809 0.3888 0.4495 0.047 Uiso 0.438(5) 1 calc R U P B 1
C41 C -0.1330(7) 0.2938(7) 0.5042(4) 0.057(2) Uani 0.438(5) 1 d D U P B 1
H41A H -0.1368 0.3711 0.5150 0.086 Uiso 0.438(5) 1 calc R U P B 1
H41B H -0.2198 0.3116 0.4788 0.086 Uiso 0.438(5) 1 calc R U P B 1
H41C H -0.1297 0.2276 0.5506 0.086 Uiso 0.438(5) 1 calc R U P B 1
C35A C 0.1381(4) 0.2145(3) 0.4093(2) 0.0402(12) Uani 0.562(5) 1 d DG U P B 2
C36A C 0.1604(4) 0.3193(4) 0.4173(2) 0.0512(16) Uani 0.562(5) 1 d DG U P B 2
H36A H 0.2447 0.3387 0.3944 0.061 Uiso 0.562(5) 1 calc R U P B 2
C37A C 0.0594(5) 0.3957(4) 0.4589(3) 0.073(2) Uani 0.562(5) 1 d G U P B 2
H37A H 0.0747 0.4674 0.4645 0.088 Uiso 0.562(5) 1 calc R U P B 2
C38A C -0.0639(5) 0.3674(5) 0.4925(2) 0.075(2) Uani 0.562(5) 1 d G U P B 2
H38A H -0.1329 0.4196 0.5209 0.090 Uiso 0.562(5) 1 calc R U P B 2
C39A C -0.0862(4) 0.2626(6) 0.4844(3) 0.073(2) Uani 0.562(5) 1 d G U P B 2
H39A H -0.1705 0.2432 0.5073 0.087 Uiso 0.562(5) 1 calc R U P B 2
C40A C 0.0147(5) 0.1862(5) 0.4428(3) 0.085(3) Uani 0.562(5) 1 d DG U P B 2
H40A H -0.0005 0.1145 0.4372 0.102 Uiso 0.562(5) 1 calc R U P B 2
C41A C 0.2412(10) 0.1389(8) 0.3565(6) 0.106(4) Uani 0.562(5) 1 d D U P B 2
H41D H 0.2107 0.0685 0.3572 0.159 Uiso 0.562(5) 1 calc R U P B 2
H41E H 0.2378 0.1946 0.3061 0.159 Uiso 0.562(5) 1 calc R U P B 2
H41F H 0.3408 0.1052 0.3726 0.159 Uiso 0.562(5) 1 calc R U P B 2

loop_
_atom_site_aniso_label
_atom_site_aniso_U_11
_atom_site_aniso_U_22
_atom_site_aniso_U_33
_atom_site_aniso_U_23
_atom_site_aniso_U_13
_atom_site_aniso_U_12
C1 0.0225(9) 0.0191(9) 0.0250(10) -0.0076(8) -0.0043(8) -0.0057(7)
C2 0.0262(10) 0.0262(10) 0.0317(12) -0.0124(9) -0.0080(9) -0.0052(8)
C3 0.0269(11) 0.0322(12) 0.0485(15) -0.0208(11) -0.0089(10) -0.0083(9)
C4 0.0305(11) 0.0249(11) 0.0552(17) -0.0159(11) -0.0011(11) -0.0134(9)
C5 0.0314(11) 0.0223(10) 0.0363(13) -0.0060(9) -0.0008(9) -0.0116(9)
C6 0.0221(9) 0.0212(9) 0.0269(11) -0.0078(8) -0.0031(8) -0.0067(7)
C7 0.0360(11) 0.0204(9) 0.0205(10) -0.0044(8) -0.0025(8) -0.0078(8)
C8 0.0285(10) 0.0245(10) 0.0209(10) -0.0053(8) -0.0047(8) -0.0099(8)
C9 0.0309(11) 0.0252(10) 0.0255(11) -0.0049(8) -0.0054(8) -0.0131(8)
C10 0.0350(12) 0.0324(11) 0.0227(11) -0.0026(9) -0.0025(9) -0.0164(10)
C11 0.0357(12) 0.0371(12) 0.0242(11) -0.0113(10) 0.0018(9) -0.0133(10)
C12 0.0371(12) 0.0289(11) 0.0281(12) -0.0105(9) -0.0009(9) -0.0088(9)
C13 0.0350(12) 0.0259(10) 0.0215(11) -0.0038(8) -0.0025(9) -0.0097(9)
C14 0.0333(11) 0.0274(10) 0.0191(10) -0.0054(8) -0.0017(8) -0.0068(9)
C15 0.0283(10) 0.0241(10) 0.0213(10) -0.0057(8) -0.0046(8) -0.0105(8)
C16 0.0327(11) 0.0317(11) 0.0199(10) -0.0057(9) -0.0033(8) -0.0096(9)
C17 0.0311(11) 0.0334(12) 0.0296(12) -0.0122(10) -0.0041(9) -0.0084(9)
C18 0.0323(11) 0.0261(10) 0.0313(12) -0.0073(9) -0.0107(9) -0.0083(9)
C19 0.0367(12) 0.0276(10) 0.0227(11) -0.0040(8) -0.0075(9) -0.0142(9)
C20 0.0301(10) 0.0269(10) 0.0218(10) -0.0067(8) -0.0023(8) -0.0120(8)
C21 0.0366(13) 0.0436(14) 0.0271(12) -0.0082(11) 0.0024(10) -0.0120(11)
C22 0.0449(15) 0.0262(12) 0.0458(16) 0.0018(11) -0.0071(12) -0.0121(11)
C23 0.0235(11) 0.0411(14) 0.0553(17) -0.0260(13) -0.0052(10) -0.0072(10)
C24 0.0584(18) 0.0459(15) 0.0402(15) -0.0212(13) -0.0054(13) -0.0241(14)
C25 0.0463(15) 0.0541(16) 0.0333(14) -0.0141(12) -0.0080(11) -0.0278(13)
C26 0.088(2) 0.0587(19) 0.0311(14) -0.0032(13) -0.0118(15) -0.0534(19)
C27 0.0315(13) 0.0566(18) 0.0513(18) -0.0240(15) -0.0101(12) -0.0058(12)
C28 0.0266(12) 0.073(2) 0.0515(17) -0.0401(16) 0.0066(11) -0.0177(13)
C29 0.0371(14) 0.083(2) 0.0480(17) -0.0304(17) 0.0112(12) -0.0382(16)
B1 0.0146(9) 0.0184(9) 0.0228(11) -0.0063(8) -0.0005(8) -0.0042(7)
N1 0.0256(8) 0.0206(8) 0.0191(8) -0.0044(6) -0.0039(6) -0.0094(7)
N2 0.0262(8) 0.0236(8) 0.0193(9) -0.0050(7) -0.0040(7) -0.0092(7)
P1 0.0265(3) 0.0211(2) 0.0238(3) -0.0062(2) -0.0013(2) -0.0093(2)
P2 0.0424(3) 0.0374(3) 0.0240(3) -0.0089(2) -0.0036(2) -0.0252(3)
P3 0.0235(3) 0.0503(4) 0.0334(3) -0.0192(3) 0.0014(2) -0.0178(3)
Rh1 0.02480(8) 0.02893(9) 0.02216(9) -0.00952(6) -0.00110(6) -0.01397(6)
C30 0.041(3) 0.055(4) 0.061(5) -0.026(3) 0.016(3) -0.013(3)
C31 0.037(3) 0.077(5) 0.049(4) -0.027(4) 0.005(3) -0.024(4)
C32 0.030(4) 0.089(6) 0.024(4) 0.001(4) 0.006(2) -0.040(4)
C33 0.039(4) 0.104(8) 0.078(6) -0.058(6) 0.004(4) -0.016(5)
C34 0.059(6) 0.074(7) 0.113(9) -0.038(6) 0.014(5) -0.040(5)
C35 0.041(3) 0.065(4) 0.039(3) -0.004(3) -0.003(3) -0.007(3)
C36 0.094(5) 0.045(3) 0.055(4) -0.013(3) -0.005(3) -0.042(3)
C37 0.122(7) 0.115(7) 0.119(7) -0.037(5) -0.008(4) -0.037(5)
C38 0.076(4) 0.042(3) 0.042(4) -0.009(3) -0.021(3) -0.016(3)
C39 0.074(4) 0.082(5) 0.066(4) -0.022(4) -0.004(3) -0.031(4)
C40 0.049(3) 0.035(3) 0.041(3) -0.009(2) -0.011(3) -0.019(3)
C41 0.065(5) 0.037(4) 0.062(5) -0.013(3) -0.024(4) 0.000(3)
C35A 0.057(3) 0.041(2) 0.024(2) 0.0045(17) -0.0156(19) -0.024(2)
C36A 0.044(3) 0.056(3) 0.042(3) -0.006(2) -0.002(2) -0.012(2)
C37A 0.078(4) 0.067(4) 0.051(3) -0.010(3) -0.004(3) -0.004(3)
C38A 0.056(3) 0.085(4) 0.056(3) -0.001(3) -0.017(3) -0.001(3)
C39A 0.054(4) 0.101(5) 0.055(4) -0.005(3) -0.015(3) -0.025(3)
C40A 0.111(5) 0.082(5) 0.081(4) -0.022(4) -0.032(3) -0.043(4)
C41A 0.169(9) 0.069(5) 0.065(5) -0.034(4) -0.026(6) -0.003(5)

loop_
_atom_type_symbol
_atom_type_description
_atom_type_scat_dispersion_real
_atom_type_scat_dispersion_imag
_atom_type_scat_source
C C 0.0033 0.0016 'International Tables Vol C Tables 4.2.6.8 and 6.1.1.4'
H H 0.0000 0.0000 'International Tables Vol C Tables 4.2.6.8 and 6.1.1.4'
B B 0.0013 0.0007 'International Tables Vol C Tables 4.2.6.8 and 6.1.1.4'
N N 0.0061 0.0033 'International Tables Vol C Tables 4.2.6.8 and 6.1.1.4'
P P 0.1023 0.0942 'International Tables Vol C Tables 4.2.6.8 and 6.1.1.4'
Rh Rh -1.1178 0.9187 'International Tables Vol C Tables 4.2.6.8 and 6.1.1.4'

loop_
_geom_angle_atom_site_label_1
_geom_angle_atom_site_label_2
_geom_angle_atom_site_label_3
_geom_angle
C2 C1 N1 131.1(2)
C2 C1 C6 120.5(2)
N1 C1 C6 108.32(18)
C1 C2 C3 118.1(2)
C4 C3 C2 121.2(2)
C3 C4 C5 121.2(2)
C6 C5 C4 117.8(2)
C5 C6 N2 130.7(2)
C5 C6 C1 121.1(2)
N2 C6 C1 108.15(18)
N1 C7 C8 116.40(18)
C13 C8 C9 118.1(2)
C13 C8 C7 123.1(2)
C9 C8 C7 118.73(19)
C10 C9 C8 121.3(2)
C9 C10 C11 119.8(2)
C12 C11 C10 119.5(2)
C11 C12 C13 120.3(2)
C8 C13 C12 120.9(2)
N2 C14 C15 115.36(19)
C16 C15 C20 118.3(2)
C16 C15 C14 122.2(2)
C20 C15 C14 119.4(2)
C15 C16 C17 120.8(2)
C18 C17 C16 120.2(2)
C17 C18 C19 119.7(2)
C18 C19 C20 119.8(2)
C19 C20 C15 121.1(2)
N1 B1 N2 102.51(17)
N1 B1 Rh1 132.40(16)
N2 B1 Rh1 124.61(16)
C1 N1 C7 121.23(18)
C1 N1 B1 110.19(17)
C7 N1 B1 127.54(18)
C6 N2 C14 121.56(19)
C6 N2 B1 110.36(18)
C14 N2 B1 127.65(18)
C22 P1 C21 101.62(14)
C22 P1 C23 98.59(14)
C21 P1 C23 97.64(13)
C22 P1 Rh1 114.65(10)
C21 P1 Rh1 118.61(9)
C23 P1 Rh1 121.89(8)
C26 P2 C24 98.09(16)
C26 P2 C25 100.45(15)
C24 P2 C25 96.95(14)
C26 P2 Rh1 116.70(9)
C24 P2 Rh1 122.33(10)
C25 P2 Rh1 117.97(10)
C27 P3 C28 99.26(15)
C27 P3 C29 102.06(16)
C28 P3 C29 97.50(14)
C27 P3 Rh1 116.30(10)
C28 P3 Rh1 120.27(9)
C29 P3 Rh1 117.83(12)
B1 Rh1 P3 85.37(6)
B1 Rh1 P1 83.58(6)
P3 Rh1 P1 167.10(2)
B1 Rh1 P2 174.95(7)
P3 Rh1 P2 94.87(2)
P1 Rh1 P2 96.73(2)
C30 C31 C32 114.1(5)
C31 C32 C33 116.7(4)
C34 C33 C32 118.9(7)
C36 C35 C40 120.0
C36 C35 C41 120.06(8)
C40 C35 C41 119.92(8)
C35 C36 C37 120.0
C36 C37 C38 120.0
C39 C38 C37 120.0
C38 C39 C40 120.0
C39 C40 C35 120.0
C36A C35A C40A 120.0
C36A C35A C41A 119.69(9)
C40A C35A C41A 119.99(9)
C35A C36A C37A 120.0
C38A C37A C36A 120.0
C37A C38A C39A 120.0
C40A C39A C38A 120.0
C39A C40A C35A 120.0

loop_
_geom_bond_atom_site_label_1
_geom_bond_atom_site_label_2
_geom_bond_distance
C1 C2 1.386(3)
C1 N1 1.393(3)
C1 C6 1.409(3)
C2 C3 1.399(3)
C3 C4 1.380(4)
C4 C5 1.396(4)
C5 C6 1.389(3)
C6 N2 1.389(3)
C7 N1 1.447(3)
C7 C8 1.520(3)
C8 C13 1.389(3)
C8 C9 1.397(3)
C9 C10 1.387(3)
C10 C11 1.392(3)
C11 C12 1.382(4)
C12 C13 1.394(3)
C14 N2 1.446(3)
C14 C15 1.514(3)
C15 C16 1.387(3)
C15 C20 1.396(3)
C16 C17 1.394(3)
C17 C18 1.382(4)
C18 C19 1.387(3)
C19 C20 1.392(3)
C21 P1 1.829(3)
C22 P1 1.826(3)
C23 P1 1.829(2)
C24 P2 1.833(3)
C25 P2 1.838(3)
C26 P2 1.824(3)
C27 P3 1.827(3)
C28 P3 1.828(3)
C29 P3 1.833(3)
B1 N1 1.458(3)
B1 N2 1.466(3)
B1 Rh1 2.090(2)
P1 Rh1 2.2659(6)
P2 Rh1 2.3455(6)
P3 Rh1 2.2651(7)
C30 C31 1.535(2)
C31 C32 1.536(2)
C32 C33 1.536(2)
C33 C34 1.536(2)
C35 C36 1.3900
C35 C40 1.3900
C35 C41 1.535(2)
C36 C37 1.3900
C37 C38 1.3900
C38 C39 1.3900
C39 C40 1.3900
C35A C36A 1.3900
C35A C40A 1.3900
C35A C41A 1.537(2)
C36A C37A 1.3900
C37A C38A 1.3900
C38A C39A 1.3900
C39A C40A 1.3900

loop_
_geom_torsion_atom_site_label_1
_geom_torsion_atom_site_label_2
_geom_torsion_atom_site_label_3
_geom_torsion_atom_site_label_4
_geom_torsion
N1 C1 C2 C3 -178.3(2)
C6 C1 C2 C3 -0.2(3)
C1 C2 C3 C4 -0.6(3)
C2 C3 C4 C5 0.5(4)
C3 C4 C5 C6 0.5(4)
C4 C5 C6 N2 175.8(2)
C4 C5 C6 C1 -1.3(3)
C2 C1 C6 C5 1.2(3)
N1 C1 C6 C5 179.7(2)
C2 C1 C6 N2 -176.53(19)
N1 C1 C6 N2 2.0(2)
N1 C7 C8 C13 7.4(3)
N1 C7 C8 C9 -173.4(2)
C13 C8 C9 C10 0.1(3)
C7 C8 C9 C10 -179.1(2)
C8 C9 C10 C11 0.2(4)
C9 C10 C11 C12 -0.2(4)
C10 C11 C12 C13 -0.1(4)
C9 C8 C13 C12 -0.5(3)
C7 C8 C13 C12 178.8(2)
C11 C12 C13 C8 0.5(4)
N2 C14 C15 C16 16.1(3)
N2 C14 C15 C20 -167.1(2)
C20 C15 C16 C17 -1.9(3)
C14 C15 C16 C17 174.9(2)
C15 C16 C17 C18 1.2(4)
C16 C17 C18 C19 0.1(4)
C17 C18 C19 C20 -0.7(3)
C18 C19 C20 C15 0.0(3)
C16 C15 C20 C19 1.3(3)
C14 C15 C20 C19 -175.6(2)
C2 C1 N1 C7 3.4(3)
C6 C1 N1 C7 -174.95(18)
C2 C1 N1 B1 172.5(2)
C6 C1 N1 B1 -5.8(2)
C8 C7 N1 C1 -71.5(3)
C8 C7 N1 B1 121.4(2)
N2 B1 N1 C1 7.0(2)
Rh1 B1 N1 C1 -165.15(16)
N2 B1 N1 C7 175.23(19)
Rh1 B1 N1 C7 3.1(3)
C5 C6 N2 C14 -1.9(4)
C1 C6 N2 C14 175.48(19)
C5 C6 N2 B1 -174.9(2)
C1 C6 N2 B1 2.5(2)
C15 C14 N2 C6 73.5(3)
C15 C14 N2 B1 -114.9(2)
N1 B1 N2 C6 -5.7(2)
Rh1 B1 N2 C6 167.20(15)
N1 B1 N2 C14 -178.1(2)
Rh1 B1 N2 C14 -5.2(3)
C30 C31 C32 C33 -177.0(7)
C31 C32 C33 C34 -176.9(9)
C40 C35 C36 C37 0.0
C41 C35 C36 C37 -178.3(6)
C35 C36 C37 C38 0.0
C36 C37 C38 C39 0.0
C37 C38 C39 C40 0.0
C38 C39 C40 C35 0.0
C36 C35 C40 C39 0.0
C41 C35 C40 C39 178.3(6)
C40A C35A C36A C37A 0.0
C41A C35A C36A C37A 173.5(6)
C35A C36A C37A C38A 0.0
C36A C37A C38A C39A 0.0
C37A C38A C39A C40A 0.0
C38A C39A C40A C35A 0.0
C36A C35A C40A C39A 0.0
C41A C35A C40A C39A -173.4(6)
